data_7033317
loop_
_publ_author_name
'Pal, Siddhartha'
'Sen, Buddhadeb'
'Lohar, Somenath'
'Mukherjee, Manjira'
'Banerjee, Samya'
'Chattopadhyay, Pabitra'

_publ_section_title
;
 Effect of metal oxidation state on FRET: a Cu(I) silent but selectively
 Cu(II) responsive fluorescent reporter and its bioimaging applications.
;
_journal_issue 4
_journal_name_full 'Dalton transactions (Cambridge, England : 2003)'
_journal_page_first 1761
_journal_page_last 1768
_journal_paper_doi 10.1039/c4dt03381g
_journal_volume 44
_journal_year 2015
_chemical_formula_sum 'C37 H37 N5 O4'
_chemical_formula_weight 615.71
_space_group_crystal_system monoclinic
_space_group_IT_number 14
_space_group_name_Hall '-P 2yn'
_space_group_name_H-M_alt 'P 1 21/n 1'
_symmetry_space_group_name_Hall '-P 2yn'
_symmetry_space_group_name_H-M 'P 1 21/n 1'
_atom_sites_solution_hydrogens geom
_audit_creation_method SHELXL-2014/6
_cell_angle_alpha 90
_cell_angle_beta 104.889(9)
_cell_angle_gamma 90
_cell_formula_units_Z 4
_cell_length_a 8.9207(11)
_cell_length_b 23.567(3)
_cell_length_c 16.0637(19)
_cell_measurement_temperature 293(2)
_cell_volume 3263.8(7)
_computing_cell_refinement 'APEX II v.2.2 (Bruker, 2007)'
_computing_data_collection 'APEX II v.2.2 (Bruker, 2007)'
_computing_data_reduction 'APEX II v.2.2 (Bruker, 2007)'
_computing_molecular_graphics 'Ortep3/windows (Farrugia,1997)'
_computing_structure_refinement 'SHELXL-2014/6 (Sheldrick, 2014)'
_computing_structure_solution 'SHELX97 (Sheldrick, 2008)'
_diffrn_ambient_temperature 293(2)
_diffrn_measured_fraction_theta_full 0.999
_diffrn_measured_fraction_theta_max 0.999
_diffrn_measurement_device_type 'Bruker APEX II CCD'
_diffrn_measurement_method '\W scans'
_diffrn_radiation_source 'fine-focus sealed tube'
_diffrn_radiation_type MoK\a
_diffrn_radiation_wavelength 0.71073
_diffrn_reflns_av_unetI/netI 0.1222
_diffrn_reflns_Laue_measured_fraction_full 0.999
_diffrn_reflns_Laue_measured_fraction_max 0.999
_diffrn_reflns_limit_h_max 10
_diffrn_reflns_limit_h_min -10
_diffrn_reflns_limit_k_max 27
_diffrn_reflns_limit_k_min -28
_diffrn_reflns_limit_l_max 19
_diffrn_reflns_limit_l_min -19
_diffrn_reflns_number 51200
_diffrn_reflns_point_group_measured_fraction_full 0.999
_diffrn_reflns_point_group_measured_fraction_max 0.999
_diffrn_reflns_theta_full 25.242
_diffrn_reflns_theta_max 25.350
_diffrn_reflns_theta_min 1.728
_exptl_absorpt_coefficient_mu 0.083
_exptl_absorpt_correction_type none
_exptl_crystal_colour 'pale yellow'
_exptl_crystal_density_diffrn 1.253
_exptl_crystal_description column
_exptl_crystal_F_000 1304
_exptl_crystal_size_max 0.36
_exptl_crystal_size_mid 0.34
_exptl_crystal_size_min 0.30
_refine_diff_density_max 0.279
_refine_diff_density_min -0.262
_refine_diff_density_rms 0.051
_refine_ls_extinction_method none
_refine_ls_goodness_of_fit_ref 1.017
_refine_ls_hydrogen_treatment constr
_refine_ls_matrix_type full
_refine_ls_number_parameters 419
_refine_ls_number_reflns 5980
_refine_ls_number_restraints 0
_refine_ls_restrained_S_all 1.017
_refine_ls_R_factor_all 0.1777
_refine_ls_R_factor_gt 0.0761
_refine_ls_shift/su_max 0.000
_refine_ls_shift/su_mean 0.000
_refine_ls_structure_factor_coef Fsqd
_refine_ls_weighting_details 'w=1/[\s^2^(Fo^2^)+(0.0947P)^2^+0.5880P] where P=(Fo^2^+2Fc^2^)/3'
_refine_ls_weighting_scheme calc
_refine_ls_wR_factor_gt 0.1818
_refine_ls_wR_factor_ref 0.2397
_reflns_Friedel_coverage 0.000
_reflns_number_gt 2687
_reflns_number_total 5980
_reflns_threshold_expression 'I > 2\s(I)'
_cod_data_source_file c4dt03381g2.cif
_cod_data_source_block PB-2
_cod_depositor_comments 'Adding full bibliography for 7033317.cif.'
_cod_original_cell_volume 3263.7(7)
_cod_database_code 7033317
_shelx_space_group_comment
;
The symmetry employed for this shelxl refinement is uniquely defined
by the following loop, which should always be used as a source of
symmetry information in preference to the above space-group names.
They are only intended as comments.
;
_shelxl_version_number 2014/6

loop_
_space_group_symop_operation_xyz
'x, y, z'
'-x+1/2, y+1/2, -z+1/2'
'-x, -y, -z'
'x-1/2, -y-1/2, z-1/2'

loop_
_atom_site_label
_atom_site_type_symbol
_atom_site_fract_x
_atom_site_fract_y
_atom_site_fract_z
_atom_site_U_iso_or_equiv
_atom_site_adp_type
_atom_site_occupancy
_atom_site_site_symmetry_order
_atom_site_calc_flag
_atom_site_refinement_flags_posn
_atom_site_refinement_flags_adp
O1 O 0.9161(5) -0.13702(19) 0.5316(3) 0.1065(14) Uani 1 1 d . .
O2 O 0.8019(5) -0.21660(19) 0.5430(2) 0.1050(14) Uani 1 1 d . .
O3 O -0.1786(3) 0.04670(14) 0.6107(2) 0.0744(10) Uani 1 1 d . .
O4 O 0.2561(3) 0.21238(12) 0.89477(17) 0.0604(8) Uani 1 1 d . .
N1 N 0.8040(6) -0.1646(3) 0.5409(3) 0.0816(13) Uani 1 1 d . .
N2 N 0.1527(4) 0.07349(15) 0.6958(2) 0.0533(9) Uani 1 1 d . .
N3 N 0.0159(3) 0.09648(13) 0.7069(2) 0.0484(8) Uani 1 1 d . .
N4 N 0.3445(4) 0.07115(17) 1.1139(2) 0.0751(12) Uani 1 1 d . .
N5 N 0.3435(4) 0.33756(16) 0.6785(2) 0.0684(11) Uani 1 1 d . .
C1 C -0.1359(5) 0.08359(19) 0.6662(3) 0.0542(11) Uani 1 1 d . .
C2 C -0.2321(4) 0.12185(17) 0.7020(3) 0.0514(10) Uani 1 1 d . .
C3 C -0.3918(5) 0.1264(2) 0.6828(3) 0.0656(13) Uani 1 1 d . .
H3 H -0.4545 0.1035 0.6409 0.079 Uiso 1 1 calc R U
C4 C -0.4557(5) 0.1653(2) 0.7266(3) 0.0720(14) Uani 1 1 d . .
H4 H -0.5630 0.1687 0.7145 0.086 Uiso 1 1 calc R U
C5 C -0.3634(5) 0.1995(2) 0.7883(3) 0.0770(15) Uani 1 1 d . .
H5 H -0.4088 0.2253 0.8181 0.092 Uiso 1 1 calc R U
C6 C -0.2026(5) 0.19573(19) 0.8064(3) 0.0686(13) Uani 1 1 d . .
H6 H -0.1402 0.2196 0.8470 0.082 Uiso 1 1 calc R U
C7 C -0.1374(4) 0.15623(17) 0.7633(3) 0.0504(10) Uani 1 1 d . .
C8 C 0.0343(4) 0.14330(17) 0.7712(2) 0.0471(10) Uani 1 1 d . .
C9 C 0.1175(4) 0.12308(17) 0.8605(2) 0.0465(10) Uani 1 1 d . .
C10 C 0.0942(5) 0.06977(18) 0.8923(3) 0.0556(11) Uani 1 1 d . .
H10 H 0.0261 0.0450 0.8561 0.067 Uiso 1 1 calc R U
C11 C 0.1660(5) 0.05176(19) 0.9737(3) 0.0627(12) Uani 1 1 d . .
H11 H 0.1462 0.0156 0.9915 0.075 Uiso 1 1 calc R U
C12 C 0.2706(5) 0.08806(19) 1.0313(3) 0.0568(11) Uani 1 1 d . .
C13 C 0.3381(6) 0.0130(2) 1.1425(3) 0.0834(15) Uani 1 1 d . .
H13A H 0.2349 -0.0019 1.1177 0.100 Uiso 1 1 calc R U
H13B H 0.3552 0.0128 1.2046 0.100 Uiso 1 1 calc R U
C14 C 0.4552(9) -0.0260(3) 1.1187(4) 0.132(3) Uani 1 1 d . .
H14A H 0.4358 -0.0278 1.0571 0.199 Uiso 1 1 calc R U
H14B H 0.4463 -0.0633 1.1409 0.199 Uiso 1 1 calc R U
H14C H 0.5579 -0.0117 1.1429 0.199 Uiso 1 1 calc R U
C15 C 0.4577(6) 0.1081(2) 1.1708(3) 0.0831(16) Uani 1 1 d . .
H15A H 0.5195 0.1268 1.1372 0.100 Uiso 1 1 calc R U
H15B H 0.5270 0.0850 1.2140 0.100 Uiso 1 1 calc R U
C16 C 0.3857(7) 0.1528(3) 1.2156(3) 0.0985(18) Uani 1 1 d . .
H16A H 0.3195 0.1768 1.1734 0.148 Uiso 1 1 calc R U
H16B H 0.4661 0.1753 1.2520 0.148 Uiso 1 1 calc R U
H16C H 0.3258 0.1348 1.2499 0.148 Uiso 1 1 calc R U
C17 C 0.2948(5) 0.14154(19) 1.0002(3) 0.0575(11) Uani 1 1 d . .
H17 H 0.3620 0.1667 1.0360 0.069 Uiso 1 1 calc R U
C18 C 0.2209(4) 0.15801(18) 0.9171(3) 0.0495(10) Uani 1 1 d . .
C19 C 0.2185(4) 0.22596(17) 0.8077(3) 0.0476(10) Uani 1 1 d . .
C20 C 0.2942(5) 0.27362(17) 0.7877(3) 0.0532(11) Uani 1 1 d . .
H20 H 0.3607 0.2942 0.8312 0.064 Uiso 1 1 calc R U
C21 C 0.2703(5) 0.29030(17) 0.7025(3) 0.0514(10) Uani 1 1 d . .
C22 C 0.4480(6) 0.3711(2) 0.7446(3) 0.0777(14) Uani 1 1 d . .
H22A H 0.5454 0.3508 0.7639 0.093 Uiso 1 1 calc R U
H22B H 0.4035 0.3746 0.7935 0.093 Uiso 1 1 calc R U
C23 C 0.4808(7) 0.4294(2) 0.7165(4) 0.1003(18) Uani 1 1 d . .
H23A H 0.5233 0.4266 0.6674 0.150 Uiso 1 1 calc R U
H23B H 0.5540 0.4480 0.7627 0.150 Uiso 1 1 calc R U
H23C H 0.3863 0.4509 0.7013 0.150 Uiso 1 1 calc R U
C24 C 0.3929(9) 0.3328(3) 0.5935(4) 0.131(3) Uani 1 1 d . .
H24A H 0.5001 0.3446 0.6031 0.157 Uiso 1 1 calc R U
H24B H 0.3853 0.2935 0.5747 0.157 Uiso 1 1 calc R U
C25 C 0.3004(11) 0.3661(4) 0.5302(6) 0.174(3) Uani 1 1 d . .
H25A H 0.1945 0.3538 0.5198 0.261 Uiso 1 1 calc R U
H25B H 0.3338 0.3626 0.4782 0.261 Uiso 1 1 calc R U
H25C H 0.3085 0.4050 0.5486 0.261 Uiso 1 1 calc R U
C26 C 0.1657(5) 0.25867(18) 0.6391(3) 0.0583(11) Uani 1 1 d . .
H26 H 0.1466 0.2694 0.5816 0.070 Uiso 1 1 calc R U
C27 C 0.0908(4) 0.21196(17) 0.6610(3) 0.0518(11) Uani 1 1 d . .
H27 H 0.0211 0.1920 0.6180 0.062 Uiso 1 1 calc R U
C28 C 0.1171(4) 0.19390(16) 0.7461(3) 0.0467(10) Uani 1 1 d . .
C29 C 0.1435(5) 0.02997(19) 0.6467(3) 0.0573(11) Uani 1 1 d . .
H29 H 0.0468 0.0155 0.6185 0.069 Uiso 1 1 calc R U
C30 C 0.2830(5) 0.00337(19) 0.6351(3) 0.0571(11) Uani 1 1 d . .
H30 H 0.3781 0.0207 0.6588 0.068 Uiso 1 1 calc R U
C31 C 0.2804(5) -0.04483(19) 0.5919(3) 0.0575(11) Uani 1 1 d . .
H31 H 0.1836 -0.0612 0.5690 0.069 Uiso 1 1 calc R U
C32 C 0.4149(5) -0.07481(19) 0.5769(3) 0.0567(11) Uani 1 1 d . .
C33 C 0.5549(5) -0.04775(19) 0.5829(3) 0.0627(12) Uani 1 1 d . .
H33 H 0.5642 -0.0094 0.5967 0.075 Uiso 1 1 calc R U
C34 C 0.6817(5) -0.0765(2) 0.5687(3) 0.0644(12) Uani 1 1 d . .
H34 H 0.7744 -0.0576 0.5715 0.077 Uiso 1 1 calc R U
C35 C 0.6675(5) -0.1335(2) 0.5504(3) 0.0655(13) Uani 1 1 d . .
C36 C 0.5300(6) -0.1617(2) 0.5435(3) 0.0687(13) Uani 1 1 d . .
H36 H 0.5232 -0.2004 0.5315 0.082 Uiso 1 1 calc R U
C37 C 0.4018(5) -0.1327(2) 0.5544(3) 0.0665(13) Uani 1 1 d . .
H37 H 0.3073 -0.1513 0.5470 0.080 Uiso 1 1 calc R U

loop_
_atom_site_aniso_label
_atom_site_aniso_U_11
_atom_site_aniso_U_22
_atom_site_aniso_U_33
_atom_site_aniso_U_23
_atom_site_aniso_U_13
_atom_site_aniso_U_12
O1 0.079(3) 0.137(4) 0.111(3) -0.016(3) 0.037(2) 0.023(3)
O2 0.133(3) 0.091(3) 0.096(3) 0.000(2) 0.040(2) 0.050(3)
O3 0.0559(19) 0.080(2) 0.080(2) -0.0295(19) 0.0047(16) -0.0008(16)
O4 0.0703(19) 0.0575(19) 0.0481(19) -0.0022(15) 0.0056(15) -0.0142(15)
N1 0.084(3) 0.103(4) 0.058(3) -0.012(3) 0.018(2) 0.034(3)
N2 0.048(2) 0.058(2) 0.057(2) -0.0080(19) 0.0181(17) 0.0009(17)
N3 0.0353(18) 0.059(2) 0.052(2) -0.0120(17) 0.0143(15) -0.0001(15)
N4 0.076(3) 0.080(3) 0.059(3) 0.017(2) -0.001(2) -0.018(2)
N5 0.088(3) 0.068(3) 0.051(2) 0.002(2) 0.022(2) -0.018(2)
C1 0.046(3) 0.066(3) 0.052(3) -0.005(2) 0.014(2) -0.002(2)
C2 0.043(2) 0.056(3) 0.055(3) -0.002(2) 0.013(2) 0.000(2)
C3 0.038(2) 0.078(3) 0.078(3) -0.003(3) 0.009(2) -0.001(2)
C4 0.042(2) 0.093(4) 0.080(4) -0.002(3) 0.014(2) 0.016(3)
C5 0.049(3) 0.097(4) 0.088(4) -0.018(3) 0.022(3) 0.010(3)
C6 0.052(3) 0.075(3) 0.078(3) -0.021(3) 0.017(2) 0.005(2)
C7 0.046(2) 0.055(3) 0.053(3) 0.001(2) 0.016(2) 0.006(2)
C8 0.036(2) 0.056(3) 0.052(3) -0.011(2) 0.0148(18) -0.0033(18)
C9 0.037(2) 0.056(3) 0.049(3) 0.001(2) 0.0141(19) -0.0007(19)
C10 0.048(2) 0.059(3) 0.059(3) -0.006(2) 0.012(2) -0.005(2)
C11 0.063(3) 0.059(3) 0.066(3) 0.006(2) 0.016(2) -0.003(2)
C12 0.052(3) 0.066(3) 0.051(3) 0.005(2) 0.011(2) -0.001(2)
C13 0.083(4) 0.094(4) 0.072(4) 0.016(3) 0.017(3) -0.006(3)
C14 0.157(6) 0.124(5) 0.119(6) 0.033(4) 0.041(5) 0.053(5)
C15 0.074(3) 0.101(4) 0.063(3) 0.017(3) -0.002(3) -0.017(3)
C16 0.107(4) 0.121(5) 0.070(4) -0.012(4) 0.026(3) -0.030(4)
C17 0.053(3) 0.064(3) 0.052(3) -0.004(2) 0.007(2) -0.007(2)
C18 0.048(2) 0.054(3) 0.047(3) 0.003(2) 0.014(2) -0.003(2)
C19 0.048(2) 0.053(3) 0.042(3) -0.002(2) 0.0103(19) 0.002(2)
C20 0.052(2) 0.054(3) 0.056(3) -0.004(2) 0.019(2) -0.001(2)
C21 0.051(2) 0.053(3) 0.054(3) 0.000(2) 0.021(2) -0.002(2)
C22 0.096(4) 0.074(3) 0.065(3) 0.001(3) 0.024(3) -0.016(3)
C23 0.122(5) 0.075(4) 0.110(5) -0.010(3) 0.040(4) -0.025(3)
C24 0.163(7) 0.119(6) 0.089(5) 0.027(4) -0.005(5) -0.078(5)
C25 0.198(9) 0.154(8) 0.181(9) 0.000(7) 0.069(8) -0.048(7)
C26 0.063(3) 0.065(3) 0.048(3) 0.001(2) 0.017(2) 0.001(2)
C27 0.047(2) 0.058(3) 0.051(3) -0.007(2) 0.013(2) -0.004(2)
C28 0.037(2) 0.054(3) 0.051(3) -0.002(2) 0.0137(19) -0.0001(18)
C29 0.045(2) 0.070(3) 0.058(3) -0.003(3) 0.016(2) -0.001(2)
C30 0.054(3) 0.066(3) 0.055(3) -0.010(2) 0.021(2) 0.001(2)
C31 0.052(3) 0.065(3) 0.057(3) -0.006(2) 0.017(2) -0.002(2)
C32 0.055(3) 0.064(3) 0.052(3) -0.006(2) 0.017(2) 0.008(2)
C33 0.067(3) 0.058(3) 0.065(3) -0.003(2) 0.020(2) 0.009(2)
C34 0.060(3) 0.066(3) 0.071(3) 0.001(3) 0.025(2) 0.006(2)
C35 0.068(3) 0.075(4) 0.056(3) -0.005(3) 0.022(2) 0.018(3)
C36 0.087(4) 0.061(3) 0.060(3) -0.008(2) 0.021(3) 0.013(3)
C37 0.071(3) 0.068(3) 0.063(3) -0.006(3) 0.020(2) 0.002(2)

loop_
_atom_type_symbol
_atom_type_description
_atom_type_scat_dispersion_real
_atom_type_scat_dispersion_imag
_atom_type_scat_source
C C 0.0033 0.0016 'International Tables Vol C Tables 4.2.6.8 and 6.1.1.4'
H H 0.0000 0.0000 'International Tables Vol C Tables 4.2.6.8 and 6.1.1.4'
N N 0.0061 0.0033 'International Tables Vol C Tables 4.2.6.8 and 6.1.1.4'
O O 0.0106 0.0060 'International Tables Vol C Tables 4.2.6.8 and 6.1.1.4'

loop_
_geom_angle_atom_site_label_1
_geom_angle_atom_site_label_2
_geom_angle_atom_site_label_3
_geom_angle
C18 O4 C19 117.4(3)
O2 N1 O1 123.3(5)
O2 N1 C35 118.7(6)
O1 N1 C35 118.0(5)
C29 N2 N3 118.1(3)
C1 N3 N2 130.0(3)
C1 N3 C8 114.3(3)
N2 N3 C8 115.7(3)
C12 N4 C13 121.9(4)
C12 N4 C15 120.7(4)
C13 N4 C15 116.3(4)
C21 N5 C22 119.3(4)
C21 N5 C24 116.5(4)
C22 N5 C24 114.3(4)
O3 C1 N3 125.6(4)
O3 C1 C2 128.0(4)
N3 C1 C2 106.4(4)
C3 C2 C7 121.3(4)
C3 C2 C1 129.5(4)
C7 C2 C1 109.2(3)
C4 C3 C2 118.6(4)
C4 C3 H3 120.7
C2 C3 H3 120.7
C3 C4 C5 120.8(4)
C3 C4 H4 119.6
C5 C4 H4 119.6
C4 C5 C6 120.5(4)
C4 C5 H5 119.7
C6 C5 H5 119.7
C7 C6 C5 119.0(4)
C7 C6 H6 120.5
C5 C6 H6 120.5
C6 C7 C2 119.7(4)
C6 C7 C8 129.5(4)
C2 C7 C8 110.9(3)
N3 C8 C28 111.9(3)
N3 C8 C9 111.3(3)
C28 C8 C9 110.4(3)
N3 C8 C7 99.2(3)
C28 C8 C7 111.5(3)
C9 C8 C7 112.1(3)
C18 C9 C10 115.7(4)
C18 C9 C8 121.0(4)
C10 C9 C8 123.3(4)
C11 C10 C9 123.6(4)
C11 C10 H10 118.2
C9 C10 H10 118.2
C10 C11 C12 120.3(4)
C10 C11 H11 119.9
C12 C11 H11 119.9
N4 C12 C17 121.8(4)
N4 C12 C11 121.6(4)
C17 C12 C11 116.7(4)
N4 C13 C14 114.1(5)
N4 C13 H13A 108.7
C14 C13 H13A 108.7
N4 C13 H13B 108.7
C14 C13 H13B 108.7
H13A C13 H13B 107.6
C13 C14 H14A 109.5
C13 C14 H14B 109.5
H14A C14 H14B 109.5
C13 C14 H14C 109.5
H14A C14 H14C 109.5
H14B C14 H14C 109.5
N4 C15 C16 113.8(4)
N4 C15 H15A 108.8
C16 C15 H15A 108.8
N4 C15 H15B 108.8
C16 C15 H15B 108.8
H15A C15 H15B 107.7
C15 C16 H16A 109.5
C15 C16 H16B 109.5
H16A C16 H16B 109.5
C15 C16 H16C 109.5
H16A C16 H16C 109.5
H16B C16 H16C 109.5
C18 C17 C12 121.4(4)
C18 C17 H17 119.3
C12 C17 H17 119.3
C17 C18 C9 122.5(4)
C17 C18 O4 115.1(4)
C9 C18 O4 122.4(4)
C28 C19 O4 122.7(4)
C28 C19 C20 122.9(4)
O4 C19 C20 114.4(3)
C21 C20 C19 119.8(4)
C21 C20 H20 120.1
C19 C20 H20 120.1
C20 C21 N5 122.3(4)
C20 C21 C26 118.0(4)
N5 C21 C26 119.6(4)
N5 C22 C23 114.6(4)
N5 C22 H22A 108.6
C23 C22 H22A 108.6
N5 C22 H22B 108.6
C23 C22 H22B 108.6
H22A C22 H22B 107.6
C22 C23 H23A 109.5
C22 C23 H23B 109.5
H23A C23 H23B 109.5
C22 C23 H23C 109.5
H23A C23 H23C 109.5
H23B C23 H23C 109.5
C25 C24 N5 111.0(8)
C25 C24 H24A 109.4
N5 C24 H24A 109.4
C25 C24 H24B 109.4
N5 C24 H24B 109.4
H24A C24 H24B 108.0
C24 C25 H25A 109.5
C24 C25 H25B 109.5
H25A C25 H25B 109.5
C24 C25 H25C 109.5
H25A C25 H25C 109.5
H25B C25 H25C 109.5
C27 C26 C21 120.8(4)
C27 C26 H26 119.6
C21 C26 H26 119.6
C26 C27 C28 121.6(4)
C26 C27 H27 119.2
C28 C27 H27 119.2
C19 C28 C27 116.8(4)
C19 C28 C8 121.0(4)
C27 C28 C8 122.2(4)
N2 C29 C30 120.2(4)
N2 C29 H29 119.9
C30 C29 H29 119.9
C31 C30 C29 122.5(4)
C31 C30 H30 118.8
C29 C30 H30 118.8
C30 C31 C32 126.4(4)
C30 C31 H31 116.8
C32 C31 H31 116.8
C33 C32 C37 118.6(4)
C33 C32 C31 122.0(4)
C37 C32 C31 119.5(4)
C32 C33 C34 121.5(4)
C32 C33 H33 119.2
C34 C33 H33 119.2
C35 C34 C33 118.6(4)
C35 C34 H34 120.7
C33 C34 H34 120.7
C34 C35 C36 121.5(4)
C34 C35 N1 118.7(5)
C36 C35 N1 119.8(5)
C35 C36 C37 120.0(5)
C35 C36 H36 120.0
C37 C36 H36 120.0
C36 C37 C32 119.7(4)
C36 C37 H37 120.1
C32 C37 H37 120.1

loop_
_geom_bond_atom_site_label_1
_geom_bond_atom_site_label_2
_geom_bond_distance
O1 N1 1.234(5)
O2 N1 1.226(5)
O3 C1 1.234(5)
O4 C18 1.388(4)
O4 C19 1.389(4)
N1 C35 1.463(6)
N2 C29 1.283(5)
N2 N3 1.388(4)
N3 C1 1.377(5)
N3 C8 1.492(5)
N4 C12 1.381(5)
N4 C13 1.452(6)
N4 C15 1.463(6)
N5 C21 1.395(5)
N5 C22 1.453(5)
N5 C24 1.541(8)
C1 C2 1.461(6)
C2 C3 1.382(5)
C2 C7 1.383(5)
C3 C4 1.366(6)
C3 H3 0.9300
C4 C5 1.375(6)
C4 H4 0.9300
C5 C6 1.391(6)
C5 H5 0.9300
C6 C7 1.374(5)
C6 H6 0.9300
C7 C8 1.535(5)
C8 C28 1.511(5)
C8 C9 1.513(5)
C9 C18 1.387(5)
C9 C10 1.391(5)
C10 C11 1.368(6)
C10 H10 0.9300
C11 C12 1.419(6)
C11 H11 0.9300
C12 C17 1.393(6)
C13 C14 1.513(8)
C13 H13A 0.9700
C13 H13B 0.9700
C14 H14A 0.9600
C14 H14B 0.9600
C14 H14C 0.9600
C15 C16 1.509(7)
C15 H15A 0.9700
C15 H15B 0.9700
C16 H16A 0.9600
C16 H16B 0.9600
C16 H16C 0.9600
C17 C18 1.384(5)
C17 H17 0.9300
C19 C28 1.382(5)
C19 C20 1.391(5)
C20 C21 1.387(5)
C20 H20 0.9300
C21 C26 1.406(6)
C22 C23 1.499(6)
C22 H22A 0.9700
C22 H22B 0.9700
C23 H23A 0.9600
C23 H23B 0.9600
C23 H23C 0.9600
C24 C25 1.378(9)
C24 H24A 0.9700
C24 H24B 0.9700
C25 H25A 0.9600
C25 H25B 0.9600
C25 H25C 0.9600
C26 C27 1.380(5)
C26 H26 0.9300
C27 C28 1.392(5)
C27 H27 0.9300
C29 C30 1.448(6)
C29 H29 0.9300
C30 C31 1.328(5)
C30 H30 0.9300
C31 C32 1.466(6)
C31 H31 0.9300
C32 C33 1.383(6)
C32 C37 1.408(6)
C33 C34 1.387(6)
C33 H33 0.9300
C34 C35 1.372(6)
C34 H34 0.9300
C35 C36 1.375(6)
C36 C37 1.382(6)
C36 H36 0.9300
C37 H37 0.9300

loop_
_geom_torsion_atom_site_label_1
_geom_torsion_atom_site_label_2
_geom_torsion_atom_site_label_3
_geom_torsion_atom_site_label_4
_geom_torsion
C29 N2 N3 C1 -7.4(6)
C29 N2 N3 C8 174.2(4)
N2 N3 C1 O3 1.2(7)
C8 N3 C1 O3 179.7(4)
N2 N3 C1 C2 -178.8(4)
C8 N3 C1 C2 -0.3(5)
O3 C1 C2 C3 -0.3(8)
N3 C1 C2 C3 179.7(4)
O3 C1 C2 C7 179.4(4)
N3 C1 C2 C7 -0.5(5)
C7 C2 C3 C4 -0.9(6)
C1 C2 C3 C4 178.9(4)
C2 C3 C4 C5 0.3(7)
C3 C4 C5 C6 1.0(8)
C4 C5 C6 C7 -1.8(7)
C5 C6 C7 C2 1.2(7)
C5 C6 C7 C8 -179.8(4)
C3 C2 C7 C6 0.1(6)
C1 C2 C7 C6 -179.7(4)
C3 C2 C7 C8 -179.0(4)
C1 C2 C7 C8 1.2(5)
C1 N3 C8 C28 -116.8(4)
N2 N3 C8 C28 61.9(4)
C1 N3 C8 C9 119.1(4)
N2 N3 C8 C9 -62.2(4)
C1 N3 C8 C7 0.9(4)
N2 N3 C8 C7 179.6(3)
C6 C7 C8 N3 179.7(4)
C2 C7 C8 N3 -1.2(4)
C6 C7 C8 C28 -62.2(5)
C2 C7 C8 C28 116.8(4)
C6 C7 C8 C9 62.1(6)
C2 C7 C8 C9 -118.9(4)
N3 C8 C9 C18 143.5(3)
C28 C8 C9 C18 18.6(5)
C7 C8 C9 C18 -106.4(4)
N3 C8 C9 C10 -37.9(5)
C28 C8 C9 C10 -162.8(3)
C7 C8 C9 C10 72.2(5)
C18 C9 C10 C11 0.4(6)
C8 C9 C10 C11 -178.3(4)
C9 C10 C11 C12 0.1(6)
C13 N4 C12 C17 -170.7(4)
C15 N4 C12 C17 -3.1(7)
C13 N4 C12 C11 9.4(7)
C15 N4 C12 C11 177.0(4)
C10 C11 C12 N4 179.8(4)
C10 C11 C12 C17 -0.1(6)
C12 N4 C13 C14 83.1(6)
C15 N4 C13 C14 -85.0(6)
C12 N4 C15 C16 82.3(6)
C13 N4 C15 C16 -109.4(5)
N4 C12 C17 C18 179.6(4)
C11 C12 C17 C18 -0.4(6)
C12 C17 C18 C9 1.0(6)
C12 C17 C18 O4 -179.9(4)
C10 C9 C18 C17 -1.0(6)
C8 C9 C18 C17 177.7(4)
C10 C9 C18 O4 -180.0(3)
C8 C9 C18 O4 -1.2(6)
C19 O4 C18 C17 163.9(3)
C19 O4 C18 C9 -17.0(5)
C18 O4 C19 C28 16.1(5)
C18 O4 C19 C20 -162.4(3)
C28 C19 C20 C21 -0.7(6)
O4 C19 C20 C21 177.8(3)
C19 C20 C21 N5 -179.7(4)
C19 C20 C21 C26 1.6(6)
C22 N5 C21 C20 -0.5(6)
C24 N5 C21 C20 143.5(5)
C22 N5 C21 C26 178.1(4)
C24 N5 C21 C26 -37.9(6)
C21 N5 C22 C23 -161.9(4)
C24 N5 C22 C23 53.4(6)
C21 N5 C24 C25 108.5(6)
C22 N5 C24 C25 -105.8(6)
C20 C21 C26 C27 -0.9(6)
N5 C21 C26 C27 -179.6(4)
C21 C26 C27 C28 -0.8(6)
O4 C19 C28 C27 -179.4(3)
C20 C19 C28 C27 -1.0(6)
O4 C19 C28 C8 3.2(6)
C20 C19 C28 C8 -178.4(3)
C26 C27 C28 C19 1.8(6)
C26 C27 C28 C8 179.2(3)
N3 C8 C28 C19 -144.1(3)
C9 C8 C28 C19 -19.5(5)
C7 C8 C28 C19 105.8(4)
N3 C8 C28 C27 38.6(5)
C9 C8 C28 C27 163.2(3)
C7 C8 C28 C27 -71.5(5)
N3 N2 C29 C30 -178.1(3)
N2 C29 C30 C31 173.3(4)
C29 C30 C31 C32 180.0(4)
C30 C31 C32 C33 -20.6(7)
C30 C31 C32 C37 160.3(4)
C37 C32 C33 C34 -1.0(7)
C31 C32 C33 C34 179.8(4)
C32 C33 C34 C35 -1.6(7)
C33 C34 C35 C36 1.9(7)
C33 C34 C35 N1 -176.1(4)
O2 N1 C35 C34 164.6(4)
O1 N1 C35 C34 -15.0(6)
O2 N1 C35 C36 -13.5(6)
O1 N1 C35 C36 166.9(4)
C34 C35 C36 C37 0.5(7)
N1 C35 C36 C37 178.5(4)
C35 C36 C37 C32 -3.2(6)
C33 C32 C37 C36 3.4(6)
C31 C32 C37 C36 -177.4(4)
